data_2021054
loop_
_publ_author_name
'Shin, In-Sub'
'Shimada, Yuta'
'Horiguchi-Babamoto, Emi'
'Matsumoto, Shinya'

_publ_section_title
;
 Two polymorphs of
 2,5-dichloro-3,6-bis(dibenzylamino)-<i>p</i>-hydroquinone with flexible
 dibenzylamino groups
;
_journal_coeditor_code KY3138
_journal_issue 4
_journal_name_full 'Acta Crystallographica Section C'
_journal_page_first
;
;
_journal_paper_doi 10.1107/S2053229618003595
_journal_volume 74
_journal_year 2018
_chemical_formula_iupac 'C34 H30 Cl2 N2 O2'
_chemical_formula_moiety 'C34 H30 Cl2 N2 O2'
_chemical_formula_sum 'C34 H30 Cl2 N2 O2'
_chemical_formula_weight 569.53
_chemical_name_common
;
2,5-Bis(dibenzylamino)-3,6-dichloro-<i>p</i>-hydroquinone
;
_chemical_name_systematic
;
2,5-Bis(dibenzylamino)-3,6-dichlorobenzene-1,4-diol
;
_space_group_crystal_system orthorhombic
_space_group_IT_number 61
_space_group_name_Hall '-P 2ac 2ab'
_space_group_name_H-M_alt 'P b c a'
_symmetry_space_group_name_Hall '-P 2ac 2ab'
_symmetry_space_group_name_H-M 'P b c a'
_atom_sites_solution_hydrogens geom
_atom_sites_solution_primary direct
_atom_sites_solution_secondary difmap
_cell_angle_alpha 90.0000
_cell_angle_beta 90.0000
_cell_angle_gamma 90.0000
_cell_formula_units_Z 4
_cell_length_a 13.2054(2)
_cell_length_b 12.4456(2)
_cell_length_c 16.8489(3)
_cell_measurement_reflns_used 17342
_cell_measurement_temperature 296
_cell_measurement_theta_max 68.22
_cell_measurement_theta_min 3.35
_cell_volume 2769.10(8)
_computing_cell_refinement
;
RAPID-AUTO (Rigaku, 2000)
;
_computing_data_collection
;
RAPID-AUTO (Rigaku, 2000)
;
_computing_data_reduction
;
RAPID-AUTO (Rigaku, 2000)
;
_computing_molecular_graphics
;
CrystalStructure (Rigaku, 2017)  and Mercury (Macrae <i>et al.</i>,
2008)
;
_computing_publication_material
;
CrystalStructure (Rigaku, 2017)
;
_computing_structure_refinement
;
SHELXL2014 (Sheldrick, 2015b)
;
_computing_structure_solution
;
SHELXT (Sheldrick, 2015a)
;
_diffrn_ambient_temperature 296
_diffrn_detector_area_resol_mean 10.000
_diffrn_measured_fraction_theta_full 1.000
_diffrn_measured_fraction_theta_max 1.000
_diffrn_measurement_device_type 'Rigaku R-AXIS RAPID'
_diffrn_measurement_method \w
_diffrn_radiation_type 'Cu K\a'
_diffrn_radiation_wavelength 1.54187
_diffrn_reflns_av_R_equivalents 0.0394
_diffrn_reflns_limit_h_max 15
_diffrn_reflns_limit_h_min -15
_diffrn_reflns_limit_k_max 14
_diffrn_reflns_limit_k_min -14
_diffrn_reflns_limit_l_max 20
_diffrn_reflns_limit_l_min -20
_diffrn_reflns_number 23298
_diffrn_reflns_theta_full 66.488
_diffrn_reflns_theta_max 66.488
_diffrn_reflns_theta_min 5.251
_diffrn_standards_number 0
_exptl_absorpt_coefficient_mu 2.386
_exptl_absorpt_correction_T_max 0.507
_exptl_absorpt_correction_T_min 0.413
_exptl_absorpt_correction_type multi-scan
_exptl_absorpt_process_details
;
(ABSCOR; Rigaku, 1995)
;
_exptl_crystal_colour 'pale red'
_exptl_crystal_density_diffrn 1.366
_exptl_crystal_density_method 'not measured'
_exptl_crystal_description block
_exptl_crystal_F_000 1192.00
_exptl_crystal_size_max 0.400
_exptl_crystal_size_mid 0.300
_exptl_crystal_size_min 0.285
_refine_diff_density_max 0.24
_refine_diff_density_min -0.20
_refine_ls_extinction_method none
_refine_ls_goodness_of_fit_ref 1.075
_refine_ls_hydrogen_treatment constr
_refine_ls_number_parameters 181
_refine_ls_number_reflns 2442
_refine_ls_number_restraints 0
_refine_ls_R_factor_all 0.0461
_refine_ls_R_factor_gt 0.0394
_refine_ls_shift/su_max 0.000
_refine_ls_structure_factor_coef Fsqd
_refine_ls_weighting_details 'w = 1/[\s^2^(Fo^2^)+(0.0633P)^2^+0.3919P] where P=(Fo^2^+2Fc^2^)/3'
_refine_ls_weighting_scheme calc
_refine_ls_wR_factor_gt 0.1097
_refine_ls_wR_factor_ref 0.1151
_reflns_number_gt 1976
_reflns_number_total 2442
_reflns_threshold_expression F^2^>2.0\s(F^2^)
_cod_data_source_file ky3138sup1.cif
_cod_data_source_block 20130722_palered_block
_cod_original_cell_volume 2769.09(9)
_cod_database_code 2021054

loop_
_space_group_symop_id
_space_group_symop_operation_xyz
1 +X,+Y,+Z
2 1/2+X,1/2-Y,-Z
3 -X,1/2+Y,1/2-Z
4 1/2-X,-Y,1/2+Z
5 -X,-Y,-Z
6 -1/2-X,-1/2+Y,+Z
7 +X,-1/2-Y,-1/2+Z
8 -1/2+X,+Y,-1/2-Z

loop_
_atom_site_type_symbol
_atom_site_label
_atom_site_fract_x
_atom_site_fract_y
_atom_site_fract_z
_atom_site_U_iso_or_equiv
_atom_site_adp_type
_atom_site_calc_flag
_atom_site_occupancy
Cl Cl1 0.66299(4) 0.47433(4) 0.63253(3) 0.0591(2) Uani d 1
O O1 0.54700(11) 0.30198(9) 0.56222(9) 0.0591(4) Uani d 1
H H1 0.5169 0.2548 0.5378 0.071 Uiso calc 1
N N1 0.59086(11) 0.69385(10) 0.55443(9) 0.0442(4) Uani d 1
C C1 0.57303(13) 0.49107(13) 0.55909(11) 0.0436(4) Uani d 1
C C2 0.52341(13) 0.40005(13) 0.53069(11) 0.0426(4) Uani d 1
C C3 0.54977(13) 0.59272(13) 0.52829(11) 0.0404(4) Uani d 1
C C4 0.55436(16) 0.72490(15) 0.63403(12) 0.0534(5) Uani d 1
H H4A 0.5935 0.6863 0.6736 0.064 Uiso calc 1
H H4B 0.4843 0.7025 0.6394 0.064 Uiso calc 1
C C5 0.56120(13) 0.84400(14) 0.65136(11) 0.0463(4) Uani d 1
C C6 0.56417(15) 0.87817(16) 0.72920(12) 0.0559(5) Uani d 1
H H6 0.5655 0.8277 0.7699 0.067 Uiso calc 1
C C7 0.56520(17) 0.98641(18) 0.74745(14) 0.0663(6) Uani d 1
H H7 0.5671 1.0082 0.8002 0.080 Uiso calc 1
C C8 0.56340(16) 1.06209(17) 0.68797(15) 0.0662(6) Uani d 1
H H8 0.5633 1.1349 0.7004 0.079 Uiso calc 1
C C9 0.56174(16) 1.02952(15) 0.61040(15) 0.0601(6) Uani d 1
H H9 0.5618 1.0803 0.5699 0.072 Uiso calc 1
C C10 0.56001(15) 0.92137(15) 0.59207(13) 0.0543(5) Uani d 1
H H10 0.5580 0.9001 0.5392 0.065 Uiso calc 1
C C11 0.70119(14) 0.70866(14) 0.54321(12) 0.0515(5) Uani d 1
H H11A 0.7369 0.6508 0.5698 0.062 Uiso calc 1
H H11B 0.7217 0.7757 0.5677 0.062 Uiso calc 1
C C12 0.73094(14) 0.71014(13) 0.45730(12) 0.0497(5) Uani d 1
C C13 0.71914(18) 0.80139(16) 0.41111(15) 0.0698(7) Uani d 1
H H13 0.6907 0.8626 0.4335 0.084 Uiso calc 1
C C14 0.7485(2) 0.80329(19) 0.33315(16) 0.0790(7) Uani d 1
H H14 0.7399 0.8656 0.3034 0.095 Uiso calc 1
C C15 0.79067(18) 0.71382(19) 0.29857(14) 0.0718(7) Uani d 1
H H15 0.8106 0.7152 0.2457 0.086 Uiso calc 1
C C16 0.80286(17) 0.62302(19) 0.34285(15) 0.0689(6) Uani d 1
H H16 0.8316 0.5622 0.3200 0.083 Uiso calc 1
C C17 0.77298(16) 0.62081(16) 0.42091(14) 0.0609(6) Uani d 1
H H17 0.7812 0.5579 0.4500 0.073 Uiso calc 1

loop_
_atom_site_aniso_label
_atom_site_aniso_U_11
_atom_site_aniso_U_22
_atom_site_aniso_U_33
_atom_site_aniso_U_12
_atom_site_aniso_U_13
_atom_site_aniso_U_23
Cl1 0.0653(4) 0.0469(3) 0.0651(4) 0.0030(2) -0.0185(2) 0.0012(2)
O1 0.0731(9) 0.0293(6) 0.0748(10) 0.0011(6) -0.0143(7) 0.0051(6)
N1 0.0484(9) 0.0320(7) 0.0523(9) -0.0043(6) 0.0044(7) -0.0072(6)
C1 0.0475(10) 0.0361(9) 0.0472(11) 0.0015(7) -0.0018(8) -0.0018(8)
C2 0.0497(10) 0.0293(8) 0.0488(11) 0.0029(7) 0.0014(8) 0.0015(7)
C3 0.0448(9) 0.0303(8) 0.0461(10) -0.0006(7) 0.0037(8) -0.0030(7)
C4 0.0672(13) 0.0384(10) 0.0546(12) -0.0027(9) 0.0083(9) -0.0064(8)
C5 0.0478(10) 0.0376(10) 0.0534(11) 0.0008(8) 0.0010(8) -0.0071(8)
C6 0.0621(12) 0.0518(11) 0.0537(12) -0.0002(9) 0.0009(9) -0.0068(9)
C7 0.0749(14) 0.0604(13) 0.0637(16) -0.0002(11) 0.0003(11) -0.0239(11)
C8 0.0678(14) 0.0420(11) 0.0888(17) 0.0004(10) -0.0005(12) -0.0189(12)
C9 0.0671(14) 0.0389(11) 0.0744(16) 0.0021(9) -0.0025(11) -0.0023(10)
C10 0.0635(13) 0.0431(11) 0.0564(12) -0.0002(9) -0.0032(10) -0.0061(9)
C11 0.0492(11) 0.0435(10) 0.0619(13) -0.0062(8) 0.0030(9) -0.0064(9)
C12 0.0455(11) 0.0384(9) 0.0651(13) -0.0057(7) 0.0057(9) -0.0060(9)
C13 0.0837(16) 0.0427(11) 0.0831(17) 0.0026(10) 0.0273(13) 0.0010(10)
C14 0.0929(18) 0.0616(14) 0.0824(17) -0.0039(12) 0.0206(15) 0.0147(13)
C15 0.0717(15) 0.0784(17) 0.0653(15) -0.0159(12) 0.0136(12) -0.0100(13)
C16 0.0688(14) 0.0613(14) 0.0768(17) -0.0043(11) 0.0125(12) -0.0224(12)
C17 0.0637(13) 0.0453(11) 0.0738(15) 0.0015(9) 0.0048(11) -0.0072(10)

loop_
_atom_type_symbol
_atom_type_description
_atom_type_scat_dispersion_real
_atom_type_scat_dispersion_imag
_atom_type_scat_source
C C 0.0181 0.0091
;
International Tables for Crystallography
(Vol. C, Tables 4.2.6.8 and 6.1.1.4)
;
H H 0.0000 0.0000
;
International Tables for Crystallography
(Vol. C, Table 6.1.1.4)
;
O O 0.0492 0.0322
;
International Tables for Crystallography
(Vol. C, Tables 4.2.6.8 and 6.1.1.4)
;
N N 0.0311 0.0180
;
International Tables for Crystallography
(Vol. C, Tables 4.2.6.8 and 6.1.1.4)
;
Cl Cl 0.3639 0.7018
;
International Tables for Crystallography
(Vol. C, Tables 4.2.6.8 and 6.1.1.4)
;

loop_
_geom_angle_atom_site_label_1
_geom_angle_atom_site_label_2
_geom_angle_atom_site_label_3
_geom_angle_site_symmetry_1
_geom_angle_site_symmetry_3
_geom_angle
_geom_angle_publ_flag
C2 O1 H1 . . 109.5 ?
C3 N1 C4 . . 112.56(14) y
C3 N1 C11 . . 116.14(13) y
C4 N1 C11 . . 113.86(15) ?
C2 C1 C3 . . 120.24(17) ?
C2 C1 Cl1 . . 118.11(13) ?
C3 C1 Cl1 . . 121.65(13) ?
O1 C2 C3 . 5_666 119.62(15) ?
O1 C2 C1 . . 119.03(16) ?
C3 C2 C1 5_666 . 121.35(15) ?
C2 C3 C1 5_666 . 118.41(15) ?
C2 C3 N1 5_666 . 115.12(14) ?
C1 C3 N1 . . 126.39(16) ?
N1 C4 C5 . . 114.33(15) y
N1 C4 H4A . . 108.7 ?
C5 C4 H4A . . 108.7 ?
N1 C4 H4B . . 108.7 ?
C5 C4 H4B . . 108.7 ?
H4A C4 H4B . . 107.6 ?
C6 C5 C10 . . 118.10(18) ?
C6 C5 C4 . . 119.15(17) ?
C10 C5 C4 . . 122.69(17) ?
C5 C6 C7 . . 120.8(2) ?
C5 C6 H6 . . 119.6 ?
C7 C6 H6 . . 119.6 ?
C8 C7 C6 . . 120.3(2) ?
C8 C7 H7 . . 119.8 ?
C6 C7 H7 . . 119.8 ?
C9 C8 C7 . . 119.6(2) ?
C9 C8 H8 . . 120.2 ?
C7 C8 H8 . . 120.2 ?
C8 C9 C10 . . 120.2(2) ?
C8 C9 H9 . . 119.9 ?
C10 C9 H9 . . 119.9 ?
C9 C10 C5 . . 121.00(19) ?
C9 C10 H10 . . 119.5 ?
C5 C10 H10 . . 119.5 ?
N1 C11 C12 . . 112.48(16) y
N1 C11 H11A . . 109.1 ?
C12 C11 H11A . . 109.1 ?
N1 C11 H11B . . 109.1 ?
C12 C11 H11B . . 109.1 ?
H11A C11 H11B . . 107.8 ?
C13 C12 C17 . . 117.0(2) ?
C13 C12 C11 . . 121.51(17) ?
C17 C12 C11 . . 121.47(17) ?
C14 C13 C12 . . 121.4(2) ?
C14 C13 H13 . . 119.3 ?
C12 C13 H13 . . 119.3 ?
C13 C14 C15 . . 120.5(2) ?
C13 C14 H14 . . 119.8 ?
C15 C14 H14 . . 119.8 ?
C16 C15 C14 . . 119.2(2) ?
C16 C15 H15 . . 120.4 ?
C14 C15 H15 . . 120.4 ?
C15 C16 C17 . . 120.4(2) ?
C15 C16 H16 . . 119.8 ?
C17 C16 H16 . . 119.8 ?
C16 C17 C12 . . 121.5(2) ?
C16 C17 H17 . . 119.2 ?
C12 C17 H17 . . 119.2 ?

loop_
_geom_bond_atom_site_label_1
_geom_bond_atom_site_label_2
_geom_bond_site_symmetry_2
_geom_bond_distance
_geom_bond_publ_flag
Cl1 C1 . 1.7280(19) y
O1 C2 . 1.367(2) y
O1 H1 . 0.8200 ?
N1 C3 . 1.440(2) y
N1 C4 . 1.477(2) ?
N1 C11 . 1.481(2) ?
C1 C2 . 1.393(2) y
C1 C3 . 1.402(2) y
C2 C3 5_666 1.389(3) y
C3 C2 5_666 1.389(3) ?
C4 C5 . 1.514(2) ?
C4 H4A . 0.9700 ?
C4 H4B . 0.9700 ?
C5 C6 . 1.379(3) ?
C5 C10 . 1.388(3) ?
C6 C7 . 1.382(3) ?
C6 H6 . 0.9300 ?
C7 C8 . 1.376(3) ?
C7 H7 . 0.9300 ?
C8 C9 . 1.368(3) ?
C8 H8 . 0.9300 ?
C9 C10 . 1.381(3) ?
C9 H9 . 0.9300 ?
C10 H10 . 0.9300 ?
C11 C12 . 1.500(3) ?
C11 H11A . 0.9700 ?
C11 H11B . 0.9700 ?
C12 C13 . 1.385(3) ?
C12 C17 . 1.386(3) ?
C13 C14 . 1.370(3) ?
C13 H13 . 0.9300 ?
C14 C15 . 1.374(3) ?
C14 H14 . 0.9300 ?
C15 C16 . 1.364(3) ?
C15 H15 . 0.9300 ?
C16 C17 . 1.373(3) ?
C16 H16 . 0.9300 ?
C17 H17 . 0.9300 ?

loop_
_geom_hbond_atom_site_label_D
_geom_hbond_atom_site_label_H
_geom_hbond_atom_site_label_A
_geom_hbond_site_symmetry_A
_geom_hbond_distance_DH
_geom_hbond_distance_HA
_geom_hbond_distance_DA
_geom_hbond_angle_DHA
_geom_hbond_publ_flag
O1 H1 N1 5_666 0.820 2.201 2.680(2) 117.4 no

loop_
_geom_torsion_atom_site_label_1
_geom_torsion_atom_site_label_2
_geom_torsion_atom_site_label_3
_geom_torsion_atom_site_label_4
_geom_torsion_site_symmetry_4
_geom_torsion
C3 C1 C2 O1 . -179.49(16)
Cl1 C1 C2 O1 . 0.5(2)
C3 C1 C2 C3 5_666 0.0(3)
Cl1 C1 C2 C3 5_666 -179.99(14)
C2 C1 C3 C2 5_666 0.0(3)
Cl1 C1 C3 C2 5_666 179.99(14)
C2 C1 C3 N1 . 176.65(16)
Cl1 C1 C3 N1 . -3.4(3)
C4 N1 C3 C2 5_666 106.89(19)
C11 N1 C3 C2 5_666 -119.33(17)
C4 N1 C3 C1 . -69.8(2)
C11 N1 C3 C1 . 63.9(2)
C3 N1 C4 C5 . -157.91(16)
C11 N1 C4 C5 . 67.2(2)
N1 C4 C5 C6 . -157.34(17)
N1 C4 C5 C10 . 25.7(3)
C10 C5 C6 C7 . 0.4(3)
C4 C5 C6 C7 . -176.68(19)
C5 C6 C7 C8 . -0.1(3)
C6 C7 C8 C9 . -0.7(3)
C7 C8 C9 C10 . 1.2(3)
C8 C9 C10 C5 . -0.8(3)
C6 C5 C10 C9 . 0.0(3)
C4 C5 C10 C9 . 177.01(19)
C3 N1 C11 C12 . 64.7(2)
C4 N1 C11 C12 . -162.09(15)
N1 C11 C12 C13 . 80.0(2)
N1 C11 C12 C17 . -101.1(2)
C17 C12 C13 C14 . -0.5(3)
C11 C12 C13 C14 . 178.5(2)
C12 C13 C14 C15 . 0.1(4)
C13 C14 C15 C16 . 0.0(4)
C14 C15 C16 C17 . 0.3(4)
C15 C16 C17 C12 . -0.8(3)
C13 C12 C17 C16 . 0.8(3)
C11 C12 C17 C16 . -178.1(2)

_cod_database_fobs_code 2021054
